data_4125811
loop_
_publ_author_name
'Georgiou, Irene'
'Kervyn, Simon'
'Rossignon, Alexandre'
'De Leo, Federica'
'Wouters, Johan'
'Bruylants, Gilles'
'Bonifazi, Davide'

_publ_section_title
;
 Versatile Self-Adapting Boronic Acids for H-Bond Recognition: From
 Discrete to Polymeric Supramolecules.
;
_journal_issue 7
_journal_name_full 'Journal of the American Chemical Society'
_journal_page_first 2710
_journal_page_last 2727
_journal_paper_doi 10.1021/jacs.6b11362
_journal_volume 139
_journal_year 2017
_chemical_formula_moiety 'C14 H8 N4, 2(C6 H5 B Cl2 O2), 2(C7 H8)'
_chemical_formula_sum 'C40 H34 B2 Cl4 N4 O4'
_chemical_formula_weight 798.13
_chemical_name_systematic
;
 ?
;
_space_group_IT_number 14
_symmetry_cell_setting monoclinic
_symmetry_space_group_name_Hall '-P 2yn'
_symmetry_space_group_name_H-M 'P 1 21/n 1'
_atom_sites_solution_hydrogens geom
_atom_sites_solution_primary direct
_atom_sites_solution_secondary difmap
_audit_creation_method SHELXL-97
_cell_angle_alpha 90.00
_cell_angle_beta 109.143(16)
_cell_angle_gamma 90.00
_cell_formula_units_Z 2
_cell_length_a 7.4226(10)
_cell_length_b 25.677(4)
_cell_length_c 10.9888(16)
_cell_measurement_reflns_used 1891
_cell_measurement_temperature 293(2)
_cell_measurement_theta_max 24.4770
_cell_measurement_theta_min 3.0250
_cell_volume 1978.5(5)
_computing_cell_refinement
;
CrysAlisPro, Agilent Technologies,
Version 1.171.37.34 (release 22-05-2014 CrysAlis171 .NET)
(compiled May 22 2014,16:03:01)
;
_computing_data_collection
;
CrysAlisPro, Agilent Technologies,
Version 1.171.37.34 (release 22-05-2014 CrysAlis171 .NET)
(compiled May 22 2014,16:03:01)
;
_computing_data_reduction
;
CrysAlisPro, Agilent Technologies,
Version 1.171.37.34 (release 22-05-2014 CrysAlis171 .NET)
(compiled May 22 2014,16:03:01)
;
_computing_structure_refinement 'SHELXL-97 (Sheldrick, 1997)'
_computing_structure_solution Sir2011
_diffrn_ambient_temperature 293(2)
_diffrn_detector 'CCD plate'
_diffrn_detector_area_resol_mean 5.1856
_diffrn_detector_type Ruby
_diffrn_measured_fraction_theta_full 0.957
_diffrn_measured_fraction_theta_max 0.956
_diffrn_measurement_device 'four-circle diffractometer'
_diffrn_measurement_device_type 'Xcalibur, Ruby, Gemini ultra'
_diffrn_measurement_method '\w scans'
_diffrn_radiation_source 'fine-focus sealed tube'
_diffrn_radiation_type MoK\a
_diffrn_radiation_wavelength 0.71073
_diffrn_reflns_av_R_equivalents 0.0723
_diffrn_reflns_av_sigmaI/netI 0.0814
_diffrn_reflns_limit_h_max 8
_diffrn_reflns_limit_h_min -8
_diffrn_reflns_limit_k_max 30
_diffrn_reflns_limit_k_min -26
_diffrn_reflns_limit_l_max 13
_diffrn_reflns_limit_l_min -12
_diffrn_reflns_number 7424
_diffrn_reflns_theta_full 25.00
_diffrn_reflns_theta_max 25.02
_diffrn_reflns_theta_min 2.92
_exptl_absorpt_coefficient_mu 0.345
_exptl_absorpt_correction_T_max 0.9500
_exptl_absorpt_correction_T_min 0.9065
_exptl_absorpt_correction_type analytical
_exptl_absorpt_process_details
;
CrysAlisPro, Agilent Technologies,
Version 1.171.37.34 (release 22-05-2014 CrysAlis171 .NET)
(compiled May 22 2014,16:03:01)
Analytical numeric absorption correction using a multifaceted crystal
            model based on expressions derived by R.C. Clark & J.S. Reid.
(Clark, R. C. & Reid, J. S. (1995). Acta Cryst. A51, 887-897)
Empirical absorption correction using spherical harmonics,
 implemented in SCALE3 ABSPACK scaling algorithm.
;
_exptl_crystal_colour Purple
_exptl_crystal_density_diffrn 1.340
_exptl_crystal_density_method 'not measured'
_exptl_crystal_description prism
_exptl_crystal_F_000 824
_exptl_crystal_size_max 0.29
_exptl_crystal_size_mid 0.23
_exptl_crystal_size_min 0.15
_refine_diff_density_max 0.363
_refine_diff_density_min -0.244
_refine_diff_density_rms 0.062
_refine_ls_extinction_method none
_refine_ls_goodness_of_fit_ref 1.048
_refine_ls_hydrogen_treatment mixed
_refine_ls_matrix_type full
_refine_ls_number_parameters 275
_refine_ls_number_reflns 3337
_refine_ls_number_restraints 0
_refine_ls_restrained_S_all 1.048
_refine_ls_R_factor_all 0.1088
_refine_ls_R_factor_gt 0.0740
_refine_ls_shift/su_max 0.000
_refine_ls_shift/su_mean 0.000
_refine_ls_structure_factor_coef Fsqd
_refine_ls_weighting_details 'calc w=1/[\s^2^(Fo^2^)+(0.0955P)^2^+0.4628P] where P=(Fo^2^+2Fc^2^)/3'
_refine_ls_weighting_scheme calc
_refine_ls_wR_factor_gt 0.1756
_refine_ls_wR_factor_ref 0.1997
_reflns_number_gt 2231
_reflns_number_total 3337
_reflns_threshold_expression >2sigma(I)
_cod_data_source_file ja6b11362_si_024.cif
_cod_data_source_block shelxl
_cod_original_sg_symbol_H-M 'P 21/n'
_cod_database_code 4125811

loop_
_symmetry_equiv_pos_as_xyz
'x, y, z'
'-x+1/2, y+1/2, -z+1/2'
'-x, -y, -z'
'x-1/2, -y-1/2, z-1/2'

loop_
_atom_site_label
_atom_site_type_symbol
_atom_site_fract_x
_atom_site_fract_y
_atom_site_fract_z
_atom_site_U_iso_or_equiv
_atom_site_adp_type
_atom_site_occupancy
_atom_site_symmetry_multiplicity
_atom_site_calc_flag
_atom_site_refinement_flags
_atom_site_disorder_assembly
_atom_site_disorder_group
C1 C 0.4385(4) 0.18173(12) 0.2104(3) 0.0493(8) Uani 1 1 d . . .
C2 C 0.4247(5) 0.21846(13) 0.1139(3) 0.0544(9) Uani 1 1 d . . .
C3 C 0.2718(5) 0.25241(15) 0.0692(4) 0.0695(11) Uani 1 1 d . . .
H3 H 0.2654 0.2759 0.0035 0.083 Uiso 1 1 calc R . .
C4 C 0.1294(6) 0.25066(17) 0.1240(5) 0.0790(12) Uani 1 1 d . . .
H4 H 0.0260 0.2732 0.0946 0.095 Uiso 1 1 calc R . .
C5 C 0.1376(5) 0.21649(17) 0.2206(4) 0.0732(11) Uani 1 1 d . . .
H5 H 0.0427 0.2159 0.2587 0.088 Uiso 1 1 calc R . .
C6 C 0.2905(5) 0.18280(15) 0.2604(3) 0.0605(9) Uani 1 1 d . . .
Cl1 Cl 0.60578(14) 0.22142(4) 0.04710(10) 0.0756(4) Uani 1 1 d . . .
Cl2 Cl 0.29545(19) 0.13908(5) 0.38210(11) 0.0974(5) Uani 1 1 d . . .
B1 B 0.6091(5) 0.14103(16) 0.2599(3) 0.0493(9) Uani 1 1 d . . .
O1 O 0.7629(4) 0.15483(11) 0.3571(3) 0.0758(9) Uani 1 1 d . . .
O2 O 0.5841(4) 0.09432(11) 0.2009(3) 0.0695(8) Uani 1 1 d . . .
H1O H 0.844(6) 0.1349(18) 0.389(4) 0.073(13) Uiso 1 1 d . . .
H2O H 0.673(7) 0.079(2) 0.236(4) 0.091(16) Uiso 1 1 d . . .
N1 N 0.6518(4) 0.51281(11) 0.1654(2) 0.0486(7) Uani 1 1 d . . .
N2 N 0.5041(4) 0.57093(11) 0.0052(2) 0.0484(7) Uani 1 1 d . . .
C7 C 0.8012(5) 0.45152(16) 0.3310(3) 0.0594(9) Uani 1 1 d . . .
H7 H 0.8519 0.4784 0.3889 0.071 Uiso 1 1 calc R . .
C8 C 0.8381(5) 0.40205(17) 0.3688(4) 0.0681(11) Uani 1 1 d . . .
H8 H 0.9143 0.3949 0.4529 0.082 Uiso 1 1 calc R . .
C9 C 0.7623(5) 0.35982(17) 0.2820(4) 0.0677(10) Uani 1 1 d . . .
H9 H 0.7909 0.3257 0.3105 0.081 Uiso 1 1 calc R . .
C10 C 0.6506(5) 0.36856(15) 0.1603(3) 0.0612(9) Uani 1 1 d . . .
H10 H 0.6019 0.3407 0.1051 0.073 Uiso 1 1 calc R . .
C11 C 0.6069(4) 0.42067(13) 0.1158(3) 0.0463(8) Uani 1 1 d . . .
C12 C 0.6852(4) 0.46335(14) 0.2032(3) 0.0470(8) Uani 1 1 d . . .
C13 C 0.5379(3) 0.52079(11) 0.0429(2) 0.0427(8) Uani 1 1 d . . .
C14 C 0.3344(3) 0.41981(11) 0.3976(2) 0.126(6) Uani 0.60 1 d PR A 1
C15 C 0.2887(3) 0.47181(11) 0.3679(2) 0.102(4) Uani 0.60 1 d PR A 1
H15 H 0.3203 0.4967 0.4329 0.123 Uiso 0.60 1 calc PR A 1
C16 C 0.1956(3) 0.48655(11) 0.2410(2) 0.107(4) Uani 0.60 1 d PR A 1
H16 H 0.1650 0.5213 0.2211 0.129 Uiso 0.60 1 calc PR A 1
C17 C 0.1483(3) 0.44928(11) 0.1439(2) 0.092(6) Uani 0.60 1 d PR A 1
H17 H 0.0860 0.4591 0.0590 0.110 Uiso 0.60 1 calc PR A 1
C18 C 0.1940(3) 0.39728(11) 0.1736(2) 0.109(4) Uani 0.60 1 d PR A 1
H18 H 0.1623 0.3724 0.1086 0.131 Uiso 0.60 1 calc PR A 1
C19 C 0.2870(3) 0.38254(11) 0.3005(2) 0.094(4) Uani 0.60 1 d PR A 1
H19 H 0.3176 0.3477 0.3204 0.113 Uiso 0.60 1 calc PR A 1
C20 C 0.4351(3) 0.39928(11) 0.5196(2) 0.155(6) Uani 0.60 1 d PR A 1
H20A H 0.5597 0.3885 0.5212 0.232 Uiso 0.60 1 calc PR A 1
H20B H 0.3673 0.3699 0.5368 0.232 Uiso 0.60 1 calc PR A 1
H20C H 0.4470 0.4255 0.5842 0.232 Uiso 0.60 1 calc PR A 1
C14' C 0.3050(3) 0.41180(11) 0.3457(2) 0.100(6) Uani 0.40 1 d PR A 2
C15' C 0.3235(3) 0.46182(11) 0.3967(2) 0.168(12) Uani 0.40 1 d PR A 2
H15' H 0.3851 0.4670 0.4843 0.202 Uiso 0.40 1 calc PR A 2
C16' C 0.2498(3) 0.50407(11) 0.3168(2) 0.163(11) Uani 0.40 1 d PR A 2
H16' H 0.2621 0.5375 0.3510 0.195 Uiso 0.40 1 calc PR A 2
C17' C 0.1576(3) 0.49632(11) 0.1859(2) 0.123(7) Uani 0.40 1 d PR A 2
H17' H 0.1083 0.5246 0.1325 0.147 Uiso 0.40 1 calc PR A 2
C18' C 0.1392(3) 0.44631(11) 0.1349(2) 0.166(16) Uani 0.40 1 d PR A 2
H18' H 0.0775 0.4411 0.0473 0.199 Uiso 0.40 1 calc PR A 2
C19' C 0.2129(3) 0.40405(11) 0.2147(2) 0.109(8) Uani 0.40 1 d PR A 2
H19' H 0.2005 0.3706 0.1806 0.130 Uiso 0.40 1 calc PR A 2
C20' C 0.4069(3) 0.36151(11) 0.4398(2) 0.192(13) Uani 0.40 1 d PR A 2
H20D H 0.5416 0.3675 0.4763 0.288 Uiso 0.40 1 calc PR A 2
H20E H 0.3846 0.3302 0.3894 0.288 Uiso 0.40 1 calc PR A 2
H20F H 0.3528 0.3580 0.5077 0.288 Uiso 0.40 1 calc PR A 2

loop_
_atom_site_aniso_label
_atom_site_aniso_U_11
_atom_site_aniso_U_22
_atom_site_aniso_U_33
_atom_site_aniso_U_23
_atom_site_aniso_U_13
_atom_site_aniso_U_12
C1 0.0625(19) 0.030(2) 0.0493(16) -0.0002(14) 0.0106(15) -0.0029(15)
C2 0.0626(19) 0.033(2) 0.0584(19) 0.0023(16) 0.0074(16) -0.0012(15)
C3 0.073(2) 0.040(2) 0.082(2) 0.019(2) 0.008(2) 0.0028(18)
C4 0.062(2) 0.048(3) 0.119(3) 0.008(2) 0.020(2) 0.0105(19)
C5 0.068(2) 0.054(3) 0.102(3) 0.002(2) 0.035(2) 0.002(2)
C6 0.071(2) 0.045(2) 0.062(2) 0.0014(17) 0.0176(18) 0.0002(18)
Cl1 0.0808(7) 0.0673(8) 0.0833(7) 0.0162(5) 0.0330(5) -0.0027(5)
Cl2 0.1233(10) 0.0897(10) 0.0958(8) 0.0319(7) 0.0587(8) 0.0110(7)
B1 0.062(2) 0.035(2) 0.0469(19) 0.0054(17) 0.0123(18) 0.0040(17)
O1 0.0798(18) 0.0457(18) 0.0734(17) -0.0113(14) -0.0138(15) 0.0155(14)
O2 0.0799(18) 0.0422(18) 0.0660(15) -0.0049(13) -0.0041(14) 0.0133(13)
N1 0.0568(15) 0.0384(19) 0.0457(14) -0.0032(12) 0.0101(12) -0.0057(12)
N2 0.0551(14) 0.0363(18) 0.0496(14) -0.0008(12) 0.0115(12) -0.0038(12)
C7 0.0593(19) 0.060(3) 0.0497(18) 0.0024(18) 0.0052(16) -0.0002(18)
C8 0.070(2) 0.070(3) 0.0556(19) 0.014(2) 0.0078(17) 0.003(2)
C9 0.074(2) 0.054(3) 0.069(2) 0.011(2) 0.014(2) 0.0033(19)
C10 0.069(2) 0.045(2) 0.064(2) 0.0028(17) 0.0146(18) 0.0007(17)
C11 0.0503(17) 0.038(2) 0.0492(16) -0.0009(15) 0.0146(14) -0.0041(14)
C12 0.0484(16) 0.045(2) 0.0449(16) -0.0029(15) 0.0118(14) -0.0050(14)
C13 0.0455(16) 0.037(2) 0.0435(15) -0.0028(13) 0.0124(13) -0.0060(13)
C14 0.059(5) 0.234(19) 0.073(5) 0.010(8) 0.008(4) -0.048(8)
C15 0.082(6) 0.130(12) 0.108(7) -0.036(8) 0.048(6) -0.036(7)
C16 0.071(5) 0.057(7) 0.208(14) 0.038(9) 0.065(7) 0.011(5)
C17 0.069(7) 0.139(19) 0.062(5) 0.012(7) 0.013(5) 0.001(8)
C18 0.138(10) 0.091(10) 0.112(7) -0.024(7) 0.061(7) 0.003(8)
C19 0.081(6) 0.066(8) 0.144(10) 0.002(7) 0.051(6) 0.014(5)
C20 0.137(9) 0.171(15) 0.157(10) 0.051(10) 0.049(8) -0.031(9)
C14' 0.083(9) 0.049(11) 0.201(17) 0.067(10) 0.089(11) 0.034(7)
C15' 0.155(19) 0.055(13) 0.31(3) -0.022(18) 0.10(2) -0.002(13)
C16' 0.148(16) 0.15(2) 0.137(17) -0.055(16) -0.019(13) 0.007(14)
C17' 0.116(12) 0.118(17) 0.121(12) -0.016(12) 0.020(10) 0.032(11)
C18' 0.17(3) 0.053(18) 0.32(4) -0.009(19) 0.13(2) -0.008(16)
C19' 0.113(13) 0.088(16) 0.155(17) -0.067(14) 0.085(13) -0.033(12)
C20' 0.142(15) 0.126(19) 0.33(3) 0.15(2) 0.11(2) 0.034(13)

loop_
_atom_type_symbol
_atom_type_description
_atom_type_scat_dispersion_real
_atom_type_scat_dispersion_imag
_atom_type_scat_source
C C 0.0033 0.0016 'International Tables Vol C Tables 4.2.6.8 and 6.1.1.4'
H H 0.0000 0.0000 'International Tables Vol C Tables 4.2.6.8 and 6.1.1.4'
N N 0.0061 0.0033 'International Tables Vol C Tables 4.2.6.8 and 6.1.1.4'
O O 0.0106 0.0060 'International Tables Vol C Tables 4.2.6.8 and 6.1.1.4'
Cl Cl 0.1484 0.1585 'International Tables Vol C Tables 4.2.6.8 and 6.1.1.4'
B B 0.0013 0.0007 'International Tables Vol C Tables 4.2.6.8 and 6.1.1.4'

loop_
_geom_angle_atom_site_label_1
_geom_angle_atom_site_label_2
_geom_angle_atom_site_label_3
_geom_angle
_geom_angle_site_symmetry_1
_geom_angle_site_symmetry_3
C6 C1 C2 114.8(3) . .
C6 C1 B1 121.6(3) . .
C2 C1 B1 123.6(3) . .
C3 C2 C1 122.7(3) . .
C3 C2 Cl1 118.8(3) . .
C1 C2 Cl1 118.5(3) . .
C4 C3 C2 118.7(4) . .
C4 C3 H3 120.6 . .
C2 C3 H3 120.6 . .
C5 C4 C3 121.1(4) . .
C5 C4 H4 119.4 . .
C3 C4 H4 119.4 . .
C4 C5 C6 118.2(4) . .
C4 C5 H5 120.9 . .
C6 C5 H5 120.9 . .
C5 C6 C1 124.5(3) . .
C5 C6 Cl2 117.2(3) . .
C1 C6 Cl2 118.3(3) . .
O1 B1 O2 124.8(3) . .
O1 B1 C1 118.4(3) . .
O2 B1 C1 116.8(3) . .
B1 O1 H1O 121(3) . .
B1 O2 H2O 105(4) . .
C12 N1 C13 116.5(2) . .
C11 N2 C13 116.9(3) 3_665 .
C8 C7 C12 120.5(3) . .
C8 C7 H7 119.8 . .
C12 C7 H7 119.8 . .
C7 C8 C9 121.1(3) . .
C7 C8 H8 119.4 . .
C9 C8 H8 119.4 . .
C10 C9 C8 121.1(4) . .
C10 C9 H9 119.4 . .
C8 C9 H9 119.4 . .
C9 C10 C11 119.7(4) . .
C9 C10 H10 120.1 . .
C11 C10 H10 120.1 . .
N2 C11 C10 119.4(3) 3_665 .
N2 C11 C12 121.5(3) 3_665 .
C10 C11 C12 119.1(3) . .
N1 C12 C7 120.2(3) . .
N1 C12 C11 121.4(3) . .
C7 C12 C11 118.4(3) . .
N1 C13 N2 116.3(2) . .
N1 C13 C13 122.2(3) . 3_665
N2 C13 C13 121.5(3) . 3_665
C15 C14 C19 120.0 . .
C15 C14 C20 126.6 . .
C19 C14 C20 113.3 . .
C14 C15 C16 120.0 . .
C14 C15 H15 120.0 . .
C16 C15 H15 120.0 . .
C15 C16 C17 120.0 . .
C15 C16 H16 120.0 . .
C17 C16 H16 120.0 . .
C18 C17 C16 120.0 . .
C18 C17 H17 120.0 . .
C16 C17 H17 120.0 . .
C17 C18 C19 120.0 . .
C17 C18 H18 120.0 . .
C19 C18 H18 120.0 . .
C18 C19 C14 120.0 . .
C18 C19 H19 120.0 . .
C14 C19 H19 120.0 . .
C15' C14' C19' 120.0 . .
C15' C14' C20' 119.9 . .
C19' C14' C20' 119.9 . .
C16' C15' C14' 120.0 . .
C16' C15' H15' 120.0 . .
C14' C15' H15' 120.0 . .
C15' C16' C17' 120.0 . .
C15' C16' H16' 120.0 . .
C17' C16' H16' 120.0 . .
C16' C17' C18' 120.0 . .
C16' C17' H17' 120.0 . .
C18' C17' H17' 120.0 . .
C19' C18' C17' 120.0 . .
C19' C18' H18' 120.0 . .
C17' C18' H18' 120.0 . .
C18' C19' C14' 120.0 . .
C18' C19' H19' 120.0 . .
C14' C19' H19' 120.0 . .
C14' C20' H20D 109.5 . .
C14' C20' H20E 109.5 . .
H20D C20' H20E 109.5 . .
C14' C20' H20F 109.5 . .
H20D C20' H20F 109.5 . .
H20E C20' H20F 109.5 . .

loop_
_geom_bond_atom_site_label_1
_geom_bond_atom_site_label_2
_geom_bond_distance
_geom_bond_site_symmetry_2
C1 C6 1.381(5) .
C1 C2 1.398(5) .
C1 B1 1.594(5) .
C2 C3 1.387(5) .
C2 Cl1 1.731(4) .
C3 C4 1.378(6) .
C3 H3 0.9300 .
C4 C5 1.363(6) .
C4 H4 0.9300 .
C5 C6 1.379(5) .
C5 H5 0.9300 .
C6 Cl2 1.737(4) .
B1 O1 1.330(5) .
B1 O2 1.347(5) .
O1 H1O 0.78(4) .
O2 H2O 0.76(5) .
N1 C12 1.334(4) .
N1 C13 1.350(3) .
N2 C11 1.333(4) 3_665
N2 C13 1.351(4) .
C7 C8 1.336(5) .
C7 C12 1.419(4) .
C7 H7 0.9300 .
C8 C9 1.432(6) .
C8 H8 0.9300 .
C9 C10 1.341(5) .
C9 H9 0.9300 .
C10 C11 1.425(5) .
C10 H10 0.9300 .
C11 N2 1.333(4) 3_665
C11 C12 1.448(4) .
C13 C13 1.414(5) 3_665
C14 C15 1.3900 .
C14 C19 1.3900 .
C14 C20 1.4060 .
C15 C16 1.3900 .
C15 H15 0.9300 .
C16 C17 1.3900 .
C16 H16 0.9300 .
C17 C18 1.3900 .
C17 H17 0.9300 .
C18 C19 1.3900 .
C18 H18 0.9300 .
C19 H19 0.9300 .
C20 H20A 0.9600 .
C20 H20B 0.9600 .
C20 H20C 0.9600 .
C14' C15' 1.3900 .
C14' C19' 1.3900 .
C14' C20' 1.6720 .
C15' C16' 1.3900 .
C15' H15' 0.9300 .
C16' C17' 1.3900 .
C16' H16' 0.9300 .
C17' C18' 1.3900 .
C17' H17' 0.9300 .
C18' C19' 1.3900 .
C18' H18' 0.9300 .
C19' H19' 0.9300 .
C20' H20D 0.9600 .
C20' H20E 0.9600 .
C20' H20F 0.9600 .

loop_
_geom_torsion_atom_site_label_1
_geom_torsion_atom_site_label_2
_geom_torsion_atom_site_label_3
_geom_torsion_atom_site_label_4
_geom_torsion
_geom_torsion_site_symmetry_1
_geom_torsion_site_symmetry_4
C6 C1 C2 C3 -1.7(5) . .
B1 C1 C2 C3 177.8(3) . .
C6 C1 C2 Cl1 178.6(2) . .
B1 C1 C2 Cl1 -1.9(4) . .
C1 C2 C3 C4 1.4(5) . .
Cl1 C2 C3 C4 -178.8(3) . .
C2 C3 C4 C5 0.2(6) . .
C3 C4 C5 C6 -1.4(6) . .
C4 C5 C6 C1 1.1(6) . .
C4 C5 C6 Cl2 -179.1(3) . .
C2 C1 C6 C5 0.4(5) . .
B1 C1 C6 C5 -179.1(3) . .
C2 C1 C6 Cl2 -179.4(3) . .
B1 C1 C6 Cl2 1.1(4) . .
C6 C1 B1 O1 -90.9(4) . .
C2 C1 B1 O1 89.7(4) . .
C6 C1 B1 O2 87.8(4) . .
C2 C1 B1 O2 -91.6(4) . .
C12 C7 C8 C9 0.1(6) . .
C7 C8 C9 C10 -0.5(6) . .
C8 C9 C10 C11 0.3(6) . .
C9 C10 C11 N2 180.0(3) . 3_665
C9 C10 C11 C12 0.3(5) . .
C13 N1 C12 C7 -179.1(3) . .
C13 N1 C12 C11 1.7(4) . .
C8 C7 C12 N1 -178.7(3) . .
C8 C7 C12 C11 0.6(5) . .
N2 C11 C12 N1 -1.2(4) 3_665 .
C10 C11 C12 N1 178.5(3) . .
N2 C11 C12 C7 179.6(3) 3_665 .
C10 C11 C12 C7 -0.8(4) . .
C12 N1 C13 N2 179.8(2) . .
C12 N1 C13 C13 -2.1(4) . 3_665
C11 N2 C13 N1 179.4(2) 3_665 .
C11 N2 C13 C13 1.3(4) 3_665 3_665
C19 C14 C15 C16 0.0 . .
C20 C14 C15 C16 177.0 . .
C14 C15 C16 C17 0.0 . .
C15 C16 C17 C18 0.0 . .
C16 C17 C18 C19 0.0 . .
C17 C18 C19 C14 0.0 . .
C15 C14 C19 C18 0.0 . .
C20 C14 C19 C18 -177.4 . .
C19' C14' C15' C16' 0.0 . .
C20' C14' C15' C16' 175.7 . .
C14' C15' C16' C17' 0.0 . .
C15' C16' C17' C18' 0.0 . .
C16' C17' C18' C19' 0.0 . .
C17' C18' C19' C14' 0.0 . .
C15' C14' C19' C18' 0.0 . .
C20' C14' C19' C18' -175.7 . .
